data_2312338
loop_
_publ_author_name
'Gaydamaka, Anna A.'
'Rashchenko, Sergey V.'
'Semerikova, Anna I.'
'Smirnova, Ekaterina S.'
'Ivanova, Anna G.'
'Arkhipov, Sergey G.'
'Zakharov, Boris A.'
'Bogdanov, Nikita E.'
'Boldyreva, Elena V.'

_publ_section_title
;
 A high-pressure single-crystal X-ray diffraction study of potassium
 guaninate hydrate,
 K<sup>+</sup>&#xb7;C<sub>5</sub>H<sub>4</sub>N<sub>5</sub>O<sup>-</sup>&#xb7;H<sub>2</sub>O.
;
_journal_issue 6
_journal_name_full 'Acta crystallographica Section B, Structural science, crystal engineering and materials'
_journal_paper_doi 10.1107/S2052520623008740
_journal_volume 79
_journal_year 2023
_chemical_formula_moiety 'C10 H12 K2 N10 O4'
_chemical_formula_sum 'C10 H12 K2 N10 O4'
_chemical_formula_weight 414.50
_chemical_name_common potassium{2-amino-6-oxo-1-hydro-purine-7(9)-ide/2-amino-6-oxo-7-hydro-purine-1(3)-ide}monohydrate
_chemical_name_systematic
potassium{2-amino-6-oxo-1-hydro-purine-7(9)-ide/2-amino-6-oxo-7-hydro-purine-1(3)-ide}monohydrate
_space_group_crystal_system monoclinic
_space_group_IT_number 15
_space_group_name_Hall '-C 2yc'
_space_group_name_H-M_alt 'C 1 2/c 1'
_atom_sites_solution_hydrogens mixed
_atom_sites_solution_primary direct
_atom_sites_solution_secondary direct
_audit_creation_method SHELXL-2019/2
_cell_angle_alpha 90
_cell_angle_beta 128.7(3)
_cell_angle_gamma 90
_cell_formula_units_Z 8
_cell_length_a 36.04(9)
_cell_length_b 3.6849(2)
_cell_length_c 28.44(5)
_cell_measurement_reflns_used 845
_cell_measurement_temperature 293(2)
_cell_measurement_theta_max 10.3960
_cell_measurement_theta_min 2.2790
_cell_volume 2948(15)
_computing_cell_refinement 'CrysAlisPro 1.171.42.49 (Rigaku OD, 2022)'
_computing_data_collection 'CrysAlisPro 1.171.42.49 (Rigaku OD, 2022)'
_computing_data_reduction 'CrysAlisPro 1.171.42.49 (Rigaku OD, 2022)'
_computing_molecular_graphics 'Mercury (Macrae et al., 2020), Vesta(Momma,2011)'
_computing_structure_refinement 'SHELXL-2019/2 (Sheldrick, 2019)'
_diffrn_ambient_temperature 293(2)
_diffrn_detector 'flat panel'
_diffrn_detector_area_resol_mean 5
_diffrn_measured_fraction_theta_full 0.327
_diffrn_measured_fraction_theta_max 0.318
_diffrn_measurement_device 'omega diffractometer'
_diffrn_measurement_device_type 'PETRAIII beamline P02.2'
_diffrn_measurement_method '\w scans'
_diffrn_radiation_monochromator synchrotron
_diffrn_radiation_probe x-ray
_diffrn_radiation_type synchrotron
_diffrn_radiation_wavelength 0.29160
_diffrn_reflns_av_R_equivalents 0.0394
_diffrn_reflns_av_unetI/netI 0.0569
_diffrn_reflns_Laue_measured_fraction_full 0.327
_diffrn_reflns_Laue_measured_fraction_max 0.318
_diffrn_reflns_limit_h_max 34
_diffrn_reflns_limit_h_min -31
_diffrn_reflns_limit_k_max 4
_diffrn_reflns_limit_k_min -4
_diffrn_reflns_limit_l_max 35
_diffrn_reflns_limit_l_min -35
_diffrn_reflns_number 2250
_diffrn_reflns_point_group_measured_fraction_full 0.327
_diffrn_reflns_point_group_measured_fraction_max 0.318
_diffrn_reflns_theta_full 10.076
_diffrn_reflns_theta_max 10.497
_diffrn_reflns_theta_min 2.287
_diffrn_source synchrotron
_exptl_absorpt_coefficient_mu 0.080
_exptl_absorpt_correction_T_max 1.00000
_exptl_absorpt_correction_T_min 0.68598
_exptl_absorpt_correction_type multi-scan
_exptl_absorpt_process_details
;
CrysAlisPro 1.171.41.93a (Rigaku Oxford Diffraction, 2020)
Empirical absorption correction using spherical harmonics,
implemented in SCALE3 ABSPACK scaling algorithm.
;
_exptl_crystal_colour colourless
_exptl_crystal_density_diffrn 1.868
_exptl_crystal_description needle
_exptl_crystal_F_000 1696
_exptl_crystal_size_max 0.08
_exptl_crystal_size_mid 0.02
_exptl_crystal_size_min 0.02
_refine_diff_density_max 0.377
_refine_diff_density_min -0.235
_refine_diff_density_rms 0.054
_refine_ls_extinction_method none
_refine_ls_goodness_of_fit_ref 0.940
_refine_ls_hydrogen_treatment mixed
_refine_ls_matrix_type full
_refine_ls_number_parameters 117
_refine_ls_number_reflns 964
_refine_ls_number_restraints 7
_refine_ls_restrained_S_all 0.942
_refine_ls_R_factor_all 0.0714
_refine_ls_R_factor_gt 0.0548
_refine_ls_shift/su_max 0.002
_refine_ls_shift/su_mean 0.000
_refine_ls_structure_factor_coef Fsqd
_refine_ls_weighting_details 'w=1/[\s^2^(Fo^2^)+(0.1074P)^2^] where P=(Fo^2^+2Fc^2^)/3'
_refine_ls_weighting_scheme calc
_refine_ls_wR_factor_gt 0.1402
_refine_ls_wR_factor_ref 0.1466
_reflns_Friedel_coverage 0.000
_reflns_number_gt 685
_reflns_number_total 964
_reflns_threshold_expression 'I > 2\s(I)'
_cod_data_source_file xk5102sup1.cif
_cod_data_source_block 1.3GPa_SR
_cod_original_cell_volume 2948(13)
_cod_original_sg_symbol_H-M 'C 2/c'
_cod_database_code 2312338
_shelx_shelxl_version_number 2019/2
_shelx_space_group_comment
;
The symmetry employed for this shelxl refinement is uniquely defined
by the following loop, which should always be used as a source of
symmetry information in preference to the above space-group names.
They are only intended as comments.
;
_oxdiff_exptl_absorpt_empirical_full_min 0.584
_oxdiff_exptl_absorpt_empirical_full_max 2.531
_oxdiff_exptl_absorpt_empirical_details
;
Empirical correction (ABSPACK) includes:
- Absorption correction using spherical harmonics
- Frame scaling
;

loop_
_space_group_symop_operation_xyz
'x, y, z'
'-x, y, -z+1/2'
'x+1/2, y+1/2, z'
'-x+1/2, y+1/2, -z+1/2'
'-x, -y, -z'
'x, -y, z-1/2'
'-x+1/2, -y+1/2, -z'
'x+1/2, -y+1/2, z-1/2'

loop_
_atom_site_label
_atom_site_type_symbol
_atom_site_fract_x
_atom_site_fract_y
_atom_site_fract_z
_atom_site_U_iso_or_equiv
_atom_site_adp_type
_atom_site_occupancy
_atom_site_site_symmetry_order
_atom_site_calc_flag
_atom_site_refinement_flags_posn
_atom_site_refinement_flags_adp
_atom_site_refinement_flags_occupancy
_atom_site_disorder_assembly
_atom_site_disorder_group
K1 K 0.49286(16) 0.1433(3) 0.92130(13) 0.0279(4) Uiso 1 1 d . . . . .
C8A C 0.3284(7) 0.031(2) 0.7969(5) 0.0424(18) Uiso 1 1 d D . . . .
H1 H 0.311275 0.106793 0.809488 0.051 Uiso 1 1 calc R U . . .
C4A C 0.3844(7) -0.1634(15) 0.7975(6) 0.0245(13) Uiso 1 1 d . . . . .
C5A C 0.3476(8) -0.0554(15) 0.7393(6) 0.0273(14) Uiso 1 1 d . . . . .
C6A C 0.3554(7) -0.0751(13) 0.6953(5) 0.0193(12) Uiso 1 1 d . . . . .
C2A C 0.4272(7) -0.3140(14) 0.7700(5) 0.0212(12) Uiso 1 1 d . . . . .
N9A N 0.3696(6) -0.1150(15) 0.8321(5) 0.0364(14) Uiso 1 1 d D . . . .
N7A N 0.3122(7) 0.0626(14) 0.7396(6) 0.0398(15) Uiso 1 1 d D . . . .
H2 H 0.284812 0.142304 0.709235 0.048 Uiso 1 1 calc R U . . .
N1A N 0.3947(6) -0.2177(12) 0.7128(4) 0.0214(11) Uiso 1 1 d . . . . .
N3A N 0.4284(6) -0.2954(12) 0.8178(5) 0.0238(11) Uiso 1 1 d . . . . .
N2A N 0.4716(6) -0.4298(12) 0.7858(5) 0.0263(12) Uiso 1 1 d . . . . .
H4 H 0.475590 -0.432947 0.758904 0.032 Uiso 1 1 calc R U . . .
H3 H 0.494375 -0.496153 0.822060 0.032 Uiso 1 1 calc R U . . .
O1A O 0.3234(5) 0.0342(10) 0.6401(4) 0.0290(10) Uiso 1 1 d . . . . .
O2W O 0.4520(5) -0.3468(11) 0.9461(4) 0.0328(11) Uiso 1 1 d D . . . .
H5 H 0.4238(10) -0.202(12) 0.922(2) 0.039 Uiso 1 1 d D U . . .
H6 H 0.4701(19) -0.238(12) 0.9853(9) 0.039 Uiso 1 1 d D U . . .
K2 K 0.25982(16) 0.5254(3) 0.57198(13) 0.0297(4) Uiso 1 1 d . . . . .
C8B C 0.1199(7) 0.7299(15) 0.5408(6) 0.0250(13) Uiso 1 1 d . . . . .
H7 H 0.121749 0.620964 0.571704 0.030 Uiso 1 1 calc R U . . .
C4B C 0.0925(8) 0.9890(15) 0.4594(6) 0.0157(13) Uiso 1 1 d . . . . .
C5B C 0.1393(9) 0.9278(15) 0.4895(7) 0.0209(14) Uiso 1 1 d . . . . .
C6B C 0.1627(8) 1.0447(14) 0.4651(7) 0.0174(14) Uiso 1 1 d . . . . .
C2B C 0.0839(8) 1.2631(15) 0.3823(6) 0.0167(13) Uiso 1 1 d . . . . .
N7B N 0.1588(6) 0.7634(13) 0.5447(5) 0.0274(12) Uiso 1 1 d . . . . .
N9B N 0.0778(6) 0.8580(12) 0.4909(5) 0.0232(11) Uiso 1 1 d . . . . .
N3B N 0.0612(5) 1.1581(11) 0.4041(4) 0.0198(10) Uiso 1 1 d . . . . .
N1B N 0.1300(7) 1.2021(13) 0.4097(6) 0.0221(12) Uiso 1 1 d . . . . .
H8 H 0.140178 1.268387 0.390526 0.027 Uiso 1 1 calc R U . . .
N2B N 0.0565(6) 1.4277(11) 0.3267(5) 0.0254(12) Uiso 1 1 d . . . . .
H9 H 0.069002 1.489527 0.310215 0.031 Uiso 1 1 calc R U . . .
H10 H 0.026893 1.469028 0.308502 0.031 Uiso 1 1 calc R U . . .
O1B O 0.2053(7) 1.0164(12) 0.4881(6) 0.0345(14) Uiso 1 1 d . . . . .
O3W O 0.2235(6) 0.2893(16) 0.6346(5) 0.0582(16) Uiso 1 1 d D . . . .
H11 H 0.213(3) 0.513(6) 0.6125(17) 0.070 Uiso 1 1 d D U . . .
H12 H 0.1988(15) 0.120(11) 0.608(2) 0.070 Uiso 1 1 d D U . . .

loop_
_atom_type_symbol
_atom_type_description
_atom_type_scat_dispersion_real
_atom_type_scat_dispersion_imag
_atom_type_scat_source
C C -0.0010 0.0002 'International Tables Vol C Tables 4.2.6.8 and 6.1.1.4'
H H 0.0000 0.0000 'International Tables Vol C Tables 4.2.6.8 and 6.1.1.4'
N N -0.0011 0.0005 'International Tables Vol C Tables 4.2.6.8 and 6.1.1.4'
O O -0.0009 0.0008 'International Tables Vol C Tables 4.2.6.8 and 6.1.1.4'
K K 0.0346 0.0414 'International Tables Vol C Tables 4.2.6.8 and 6.1.1.4'

loop_
_geom_angle_atom_site_label_1
_geom_angle_atom_site_label_2
_geom_angle_atom_site_label_3
_geom_angle
_geom_angle_site_symmetry_1
_geom_angle_site_symmetry_3
_geom_angle_publ_flag
O2W K1 O2W 85.6(3) . 1_565 ?
O2W K1 N3A 70.3(2) . . ?
O2W K1 N3A 115.6(5) 1_565 . ?
O2W K1 N3B 151.5(3) . 8_566 ?
O2W K1 N3B 121.5(2) 1_565 8_566 ?
N3A K1 N3B 101.5(3) . 8_566 ?
O2W K1 N9B 137.3(3) . 8_566 ?
O2W K1 N9B 84.3(3) 1_565 8_566 ?
N3A K1 N9B 149.5(3) . 8_566 ?
N3B K1 N9B 48.2(2) 8_566 8_566 ?
O2W K1 N9B 85.0(4) . 8_556 ?
O2W K1 N9B 137.6(3) 1_565 8_556 ?
N3A K1 N9B 99.7(5) . 8_556 ?
N3B K1 N9B 69.2(3) 8_566 8_556 ?
N9B K1 N9B 75.3(5) 8_566 8_556 ?
O2W K1 O2W 83.2(3) . 5_657 ?
O2W K1 O2W 63.5(5) 1_565 5_657 ?
N3A K1 O2W 153.3(2) . 5_657 ?
N3B K1 O2W 100.5(4) 8_566 5_657 ?
N9B K1 O2W 55.3(3) 8_566 5_657 ?
N9B K1 O2W 74.4(4) 8_556 5_657 ?
O2W K1 N3A 119.0(5) . 1_565 ?
O2W K1 N3A 65.5(2) 1_565 1_565 ?
N3A K1 N3A 75.9(4) . 1_565 ?
N3B K1 N3A 83.3(4) 8_566 1_565 ?
N9B K1 N3A 93.8(5) 8_566 1_565 ?
N9B K1 N3A 150.9(3) 8_556 1_565 ?
O2W K1 N3A 121.7(3) 5_657 1_565 ?
O2W K1 K1 47.77(17) . 1_545 ?
O2W K1 K1 133.36(16) 1_565 1_545 ?
N3A K1 K1 55.4(2) . 1_545 ?
N3B K1 K1 104.67(10) 8_566 1_545 ?
N9B K1 K1 127.6(3) 8_566 1_545 ?
N9B K1 K1 52.3(3) 8_556 1_545 ?
O2W K1 K1 104.18(10) 5_657 1_545 ?
N3A K1 K1 131.4(2) 1_565 1_545 ?
O2W K1 K1 132.24(17) . 1_565 ?
O2W K1 K1 46.64(16) 1_565 1_565 ?
N3A K1 K1 124.6(2) . 1_565 ?
N3B K1 K1 75.32(10) 8_566 1_565 ?
N9B K1 K1 52.4(3) 8_566 1_565 ?
N9B K1 K1 127.7(3) 8_556 1_565 ?
O2W K1 K1 75.82(10) 5_657 1_565 ?
N3A K1 K1 48.6(2) 1_565 1_565 ?
K1 K1 K1 180.0 1_545 1_565 ?
O2W K1 H5 20.0(4) . . ?
O2W K1 H5 71.9(9) 1_565 . ?
N3A K1 H5 66.0(11) . . ?
N3B K1 H5 165.8(10) 8_566 . ?
N9B K1 H5 144.5(10) 8_566 . ?
N9B K1 H5 104.9(6) 8_556 . ?
O2W K1 H5 90.0(11) 5_657 . ?
N3A K1 H5 99.5(7) 1_565 . ?
K1 K1 H5 63.0(7) 1_545 . ?
K1 K1 H5 117.0(7) 1_565 . ?
O2W K1 H6 20.0(4) . . ?
O2W K1 H6 75.8(10) 1_565 . ?
N3A K1 H6 90.3(5) . . ?
N3B K1 H6 149.9(11) 8_566 . ?
N9B K1 H6 118.0(6) 8_566 . ?
N9B K1 H6 81.7(11) 8_556 . ?
O2W K1 H6 63.2(5) 5_657 . ?
N3A K1 H6 126.6(11) 1_565 . ?
K1 K1 H6 59.8(8) 1_545 . ?
K1 K1 H6 120.2(8) 1_565 . ?
H5 K1 H6 31.4(5) . . ?
O2W K1 H6 78.6(17) . 5_657 ?
O2W K1 H6 65.4(14) 1_565 5_657 ?
N3A K1 H6 148.5(16) . 5_657 ?
N3B K1 H6 103.5(19) 8_566 5_657 ?
N9B K1 H6 59.5(18) 8_566 5_657 ?
N9B K1 H6 72.2(15) 8_556 5_657 ?
O2W K1 H6 5.0(14) 5_657 5_657 ?
N3A K1 H6 125.7(13) 1_565 5_657 ?
K1 K1 H6 99.5(13) 1_545 5_657 ?
K1 K1 H6 80.5(13) 1_565 5_657 ?
H5 K1 H6 86(2) . 5_657 ?
H6 K1 H6 59(2) . 5_657 ?
N9A C8A N7A 113.3(12) . . ?
N9A C8A H1 123.3 . . ?
N7A C8A H1 123.3 . . ?
C5A C4A N3A 126.2(8) . . ?
C5A C4A N9A 107.6(14) . . ?
N3A C4A N9A 126.1(12) . . ?
N7A C5A C4A 106.8(8) . . ?
N7A C5A C6A 135.8(14) . . ?
C4A C5A C6A 117.3(15) . . ?
N1A C6A O1A 121.9(7) . . ?
N1A C6A C5A 116.7(12) . . ?
O1A C6A C5A 121.4(14) . . ?
N1A C2A N3A 132.5(14) . . ?
N1A C2A N2A 114.9(7) . . ?
N3A C2A N2A 112.3(13) . . ?
C8A N9A C4A 105.6(10) . . ?
C8A N7A C5A 106.4(14) . . ?
C8A N7A H2 126.8 . . ?
C5A N7A H2 126.8 . . ?
C6A N1A C2A 120.0(8) . . ?
C2A N3A C4A 106.9(13) . . ?
C2A N3A K1 124.5(9) . . ?
C4A N3A K1 102.3(6) . . ?
C2A N3A K1 117.1(8) . 1_545 ?
C4A N3A K1 127.3(4) . 1_545 ?
K1 N3A K1 75.9(4) . 1_545 ?
C2A N2A H4 120.0 . . ?
C2A N2A H3 120.0 . . ?
H4 N2A H3 120.0 . . ?
C6A O1A K2 145.2(4) . . ?
C6A O1A K2 112.0(6) . 1_545 ?
K2 O1A K2 89.5(6) . 1_545 ?
K1 O2W K1 85.6(3) . 1_545 ?
K1 O2W K1 96.8(3) . 5_657 ?
K1 O2W K1 116.5(5) 1_545 5_657 ?
K1 O2W H5 87(4) . . ?
K1 O2W H5 134(3) 1_545 . ?
K1 O2W H5 109(3) 5_657 . ?
K1 O2W H6 87(4) . . ?
K1 O2W H6 120(3) 1_545 . ?
H5 O2W H6 104.5(6) . . ?
O1A K2 O1B 164.7(3) . . ?
O1A K2 O1A 89.5(6) . 1_565 ?
O1B K2 O1A 89.5(5) . 1_565 ?
O1A K2 O1B 89.4(5) . 1_545 ?
O1B K2 O1B 87.6(6) . 1_545 ?
O1A K2 O1B 165.0(3) 1_565 1_545 ?
O1A K2 O1B 83.7(4) . 7_566 ?
O1B K2 O1B 81.1(5) . 7_566 ?
O1A K2 O1B 88.4(4) 1_565 7_566 ?
O1B K2 O1B 76.6(6) 1_545 7_566 ?
O1A K2 O3W 81.9(4) . . ?
O1B K2 O3W 113.0(5) . . ?
O1A K2 O3W 106.1(3) 1_565 . ?
O1B K2 O3W 88.6(3) 1_545 . ?
O1B K2 O3W 159.42(17) 7_566 . ?
O1A K2 N7B 133.1(3) . . ?
O1B K2 N7B 61.4(4) . . ?
O1A K2 N7B 107.7(4) 1_565 . ?
O1B K2 N7B 83.7(5) 1_545 . ?
O1B K2 N7B 138.2(5) 7_566 . ?
O3W K2 N7B 51.7(4) . . ?
O1A K2 K2 45.7(3) . 1_545 ?
O1B K2 K2 133.3(3) . 1_545 ?
O1A K2 K2 135.3(3) 1_565 1_545 ?
O1B K2 K2 45.7(3) 1_545 1_545 ?
O1B K2 K2 86.71(10) 7_566 1_545 ?
O3W K2 K2 72.71(12) . 1_545 ?
N7B K2 K2 105.26(12) . 1_545 ?
O1A K2 K2 134.3(3) . 1_565 ?
O1B K2 K2 46.7(3) . 1_565 ?
O1A K2 K2 44.7(3) 1_565 1_565 ?
O1B K2 K2 134.3(3) 1_545 1_565 ?
O1B K2 K2 93.28(10) 7_566 1_565 ?
O3W K2 K2 107.30(12) . 1_565 ?
N7B K2 K2 74.74(12) . 1_565 ?
K2 K2 K2 180.0 1_545 1_565 ?
O1A K2 H11 99.9(7) . . ?
O1B K2 H11 95.3(8) . . ?
O1A K2 H11 101.2(10) 1_565 . ?
O1B K2 H11 93.7(10) 1_545 . ?
O1B K2 H11 169.8(12) 7_566 . ?
O3W K2 H11 18.6(5) . . ?
N7B K2 H11 35.1(9) . . ?
K2 K2 H11 88.9(5) 1_545 . ?
K2 K2 H11 91.1(5) 1_565 . ?
N7B C8B N9B 118.8(7) . . ?
N7B C8B H7 120.6 . . ?
N9B C8B H7 120.6 . . ?
C5B C4B N9B 111.4(12) . . ?
C5B C4B N3B 127.0(10) . . ?
N9B C4B N3B 121.6(18) . . ?
C4B C5B N7B 109.6(12) . . ?
C4B C5B C6B 121.1(13) . . ?
N7B C5B C6B 129(2) . . ?
O1B C6B N1B 122.1(10) . . ?
O1B C6B C5B 128.3(15) . . ?
N1B C6B C5B 110(2) . . ?
N1B C2B N3B 124.7(11) . . ?
N1B C2B N2B 118.7(10) . . ?
N3B C2B N2B 116.5(18) . . ?
C8B N7B C5B 100.5(16) . . ?
C8B N7B K2 158.3(5) . . ?
C5B N7B K2 94.9(11) . . ?
C8B N9B C4B 99.7(15) . . ?
C8B N9B K1 155.5(4) . 8_465 ?
C4B N9B K1 90.2(9) . 8_465 ?
C8B N9B K1 119.0(6) . 8_455 ?
C4B N9B K1 115.5(9) . 8_455 ?
K1 N9B K1 75.3(5) 8_465 8_455 ?
C2B N3B C4B 110.6(15) . . ?
C2B N3B K1 145.8(7) . 8_465 ?
C4B N3B K1 95.5(7) . 8_465 ?
C2B N1B C6B 126.8(11) . . ?
C2B N1B H8 116.6 . . ?
C6B N1B H8 116.6 . . ?
C2B N2B H9 120.0 . . ?
C2B N2B H10 120.0 . . ?
H9 N2B H10 120.0 . . ?
C6B O1B K2 120.8(6) . . ?
C6B O1B K2 112.8(6) . 1_565 ?
K2 O1B K2 87.6(6) . 1_565 ?
C6B O1B K2 125.9(9) . 7_566 ?
K2 O1B K2 98.9(5) . 7_566 ?
K2 O1B K2 103.4(6) 1_565 7_566 ?
K2 O3W H11 59(6) . . ?
K2 O3W H12 105(5) . . ?
H11 O3W H12 104.5(6) . . ?

loop_
_geom_bond_atom_site_label_1
_geom_bond_atom_site_label_2
_geom_bond_distance
_geom_bond_site_symmetry_2
_geom_bond_publ_flag
K1 O2W 2.687(8) . ?
K1 O2W 2.737(8) 1_565 ?
K1 N3A 2.850(16) . ?
K1 N3B 2.888(13) 8_566 ?
K1 N9B 3.015(17) 8_566 ?
K1 N9B 3.021(17) 8_556 ?
K1 O2W 3.060(14) 5_657 ?
K1 N3A 3.128(15) 1_565 ?
K1 K1 3.6849(3) 1_545 ?
K1 K1 3.6849(3) 1_565 ?
K1 H5 2.80(6) . ?
K1 H6 2.80(6) . ?
K1 H6 2.128(18) 5_657 ?
C8A N9A 1.280(18) . ?
C8A N7A 1.350(11) . ?
C8A H1 0.9300 . ?
C4A C5A 1.38(2) . ?
C4A N3A 1.39(2) . ?
C4A N9A 1.396(11) . ?
C5A N7A 1.35(2) . ?
C5A C6A 1.447(9) . ?
C6A N1A 1.28(2) . ?
C6A O1A 1.301(18) . ?
C2A N1A 1.327(18) . ?
C2A N3A 1.337(7) . ?
C2A N2A 1.43(2) . ?
N7A H2 0.8600 . ?
N2A H4 0.8600 . ?
N2A H3 0.8600 . ?
O1A K2 2.593(13) . ?
O1A K2 2.639(13) 1_545 ?
O2W H5 0.958(4) . ?
O2W H6 0.958(4) . ?
K2 O1B 2.639(15) . ?
K2 O1B 2.685(15) 1_545 ?
K2 O1B 2.686(11) 7_566 ?
K2 O3W 2.926(10) . ?
K2 N7B 3.332(18) . ?
K2 K2 3.6849(2) 1_545 ?
K2 K2 3.6849(3) 1_565 ?
K2 H11 2.56(9) . ?
C8B N7B 1.34(2) . ?
C8B N9B 1.36(2) . ?
C8B H7 0.9300 . ?
C4B C5B 1.35(3) . ?
C4B N9B 1.380(12) . ?
C4B N3B 1.385(18) . ?
C5B N7B 1.395(13) . ?
C5B C6B 1.454(18) . ?
C6B O1B 1.24(3) . ?
C6B N1B 1.37(2) . ?
C2B N1B 1.34(3) . ?
C2B N3B 1.358(15) . ?
C2B N2B 1.374(17) . ?
N1B H8 0.8600 . ?
N2B H9 0.8600 . ?
N2B H10 0.8600 . ?
O3W H11 0.9584(17) . ?
O3W H12 0.958(4) . ?

loop_
_geom_hbond_atom_site_label_D
_geom_hbond_atom_site_label_H
_geom_hbond_atom_site_label_A
_geom_hbond_distance_DH
_geom_hbond_distance_HA
_geom_hbond_distance_DA
_geom_hbond_angle_DHA
_geom_hbond_site_symmetry_A
_geom_hbond_publ_flag
O2W H5 N9A 0.958(4) 2.05(4) 2.83(2) 138(4) . yes
N7A H2 O3W 0.86 1.95 2.81(3) 173.4 . yes
O3W H11 N7B 0.9584(17) 1.92(5) 2.751(19) 143(6) . yes
N2A H3 N3B 0.86 2.14 2.98(3) 165.3 8_556 yes
N1B H8 O1A 0.86 2.11 2.958(15) 169.0 7_566 yes
O3W H12 N7B 0.958(4) 1.94(3) 2.877(19) 164(7) 1_545 yes

loop_
_geom_torsion_atom_site_label_1
_geom_torsion_atom_site_label_2
_geom_torsion_atom_site_label_3
_geom_torsion_atom_site_label_4
_geom_torsion
_geom_torsion_site_symmetry_1
_geom_torsion_site_symmetry_2
_geom_torsion_site_symmetry_3
_geom_torsion_site_symmetry_4
_geom_torsion_publ_flag
N3A C4A C5A N7A -178.4(10) . . . . ?
N9A C4A C5A N7A 1.5(9) . . . . ?
N3A C4A C5A C6A -1.1(13) . . . . ?
N9A C4A C5A C6A 178.8(8) . . . . ?
N7A C5A C6A N1A -178.5(12) . . . . ?
C4A C5A C6A N1A 5.2(13) . . . . ?
N7A C5A C6A O1A -1.0(17) . . . . ?
C4A C5A C6A O1A -177.3(8) . . . . ?
N7A C8A N9A C4A 4.5(11) . . . . ?
C5A C4A N9A C8A -3.6(10) . . . . ?
N3A C4A N9A C8A 176.3(9) . . . . ?
N9A C8A N7A C5A -3.6(11) . . . . ?
C4A C5A N7A C8A 1.1(10) . . . . ?
C6A C5A N7A C8A -175.5(11) . . . . ?
O1A C6A N1A C2A 177.6(8) . . . . ?
C5A C6A N1A C2A -4.9(13) . . . . ?
N3A C2A N1A C6A 0.3(15) . . . . ?
N2A C2A N1A C6A -172.9(9) . . . . ?
N1A C2A N3A C4A 3.6(13) . . . . ?
N2A C2A N3A C4A 177.0(7) . . . . ?
N1A C2A N3A K1 -115.0(14) . . . . ?
N2A C2A N3A K1 58.4(8) . . . . ?
N1A C2A N3A K1 153.9(8) . . . 1_545 ?
N2A C2A N3A K1 -32.8(11) . . . 1_545 ?
C5A C4A N3A C2A -2.9(12) . . . . ?
N9A C4A N3A C2A 177.3(8) . . . . ?
C5A C4A N3A K1 129.3(9) . . . . ?
N9A C4A N3A K1 -50.5(9) . . . . ?
C5A C4A N3A K1 -149.1(6) . . . 1_545 ?
N9A C4A N3A K1 31.1(14) . . . 1_545 ?
N1A C6A O1A K2 -143.0(10) . . . . ?
C5A C6A O1A K2 39.7(19) . . . . ?
N1A C6A O1A K2 92.7(12) . . . 1_545 ?
C5A C6A O1A K2 -84.7(7) . . . 1_545 ?
N9B C4B C5B N7B -2.5(10) . . . . ?
N3B C4B C5B N7B 177.7(5) . . . . ?
N9B C4B C5B C6B -179.6(6) . . . . ?
N3B C4B C5B C6B 0.7(14) . . . . ?
C4B C5B C6B O1B 177.8(9) . . . . ?
N7B C5B C6B O1B 1.5(14) . . . . ?
C4B C5B C6B N1B -2.1(11) . . . . ?
N7B C5B C6B N1B -178.5(7) . . . . ?
N9B C8B N7B C5B -1.4(8) . . . . ?
N9B C8B N7B K2 -135.7(17) . . . . ?
C4B C5B N7B C8B 2.3(9) . . . . ?
C6B C5B N7B C8B 179.0(7) . . . . ?
C4B C5B N7B K2 166.8(6) . . . . ?
C6B C5B N7B K2 -16.4(8) . . . . ?
N7B C8B N9B C4B 0.0(7) . . . . ?
N7B C8B N9B K1 -112.6(16) . . . 8_465 ?
N7B C8B N9B K1 126.4(7) . . . 8_455 ?
C5B C4B N9B C8B 1.5(8) . . . . ?
N3B C4B N9B C8B -178.7(6) . . . . ?
C5B C4B N9B K1 159.0(7) . . . 8_465 ?
N3B C4B N9B K1 -21.2(7) . . . 8_465 ?
C5B C4B N9B K1 -127.2(10) . . . 8_455 ?
N3B C4B N9B K1 52.6(8) . . . 8_455 ?
N1B C2B N3B C4B 1.8(11) . . . . ?
N2B C2B N3B C4B 178.6(5) . . . . ?
N1B C2B N3B K1 139.4(12) . . . 8_465 ?
N2B C2B N3B K1 -43.8(18) . . . 8_465 ?
C5B C4B N3B C2B -0.3(11) . . . . ?
N9B C4B N3B C2B 179.9(6) . . . . ?
C5B C4B N3B K1 -158.0(8) . . . 8_465 ?
N9B C4B N3B K1 22.3(7) . . . 8_465 ?
N3B C2B N1B C6B -3.9(15) . . . . ?
N2B C2B N1B C6B 179.4(6) . . . . ?
O1B C6B N1B C2B -176.2(9) . . . . ?
C5B C6B N1B C2B 3.7(12) . . . . ?
N1B C6B O1B K2 -157.9(4) . . . . ?
C5B C6B O1B K2 22.2(13) . . . . ?
K2 C6B O1B K2 101.4(7) 1_565 . . . ?
N1B C6B O1B K2 100.7(9) . . . 1_565 ?
C5B C6B O1B K2 -79.2(8) . . . 1_565 ?
N1B C6B O1B K2 -27.1(11) . . . 7_566 ?
C5B C6B O1B K2 153.0(6) . . . 7_566 ?

_cod_database_fobs_code 2312338
